data_7701220
loop_
_publ_author_name
'Feng, Lu'
'Zhou, Min'
'Ye, Fan'
'Chen, Chang'
'Hou, Haobo'

_publ_section_title
;
 Water adsorption and proton conduction of a cobalt(ii) complex assembled
 by triazine-based polycarboxylate.
;
_journal_issue 40
_journal_name_full 'Dalton transactions (Cambridge, England : 2003)'
_journal_page_first 15192
_journal_page_last 15197
_journal_paper_doi 10.1039/c9dt03038g
_journal_volume 48
_journal_year 2019
_chemical_formula_sum 'C80 H110 Co3 N22 O44'
_chemical_formula_weight 2260.68
_space_group_crystal_system monoclinic
_space_group_IT_number 14
_space_group_name_Hall '-P 2yn'
_space_group_name_H-M_alt 'P 1 21/n 1'
_symmetry_space_group_name_Hall '-P 2yn'
_symmetry_space_group_name_H-M 'P 1 21/n 1'
_atom_sites_solution_hydrogens mixed
_audit_creation_method SHELXL-2014/7
_audit_update_record
;
2018-01-05 deposited with the CCDC.    2019-09-20 downloaded from the CCDC.
;
_cell_angle_alpha 90
_cell_angle_beta 95.484(2)
_cell_angle_gamma 90
_cell_formula_units_Z 2
_cell_length_a 11.4850(6)
_cell_length_b 15.4909(9)
_cell_length_c 28.1342(16)
_cell_measurement_reflns_used 3931
_cell_measurement_temperature 173(2)
_cell_measurement_theta_max 25.44
_cell_measurement_theta_min 2.72
_cell_volume 4982.5(5)
_computing_cell_refinement 'Bruker SMART'
_computing_data_collection 'Bruker SMART'
_computing_data_reduction 'Bruker SAINT'
_computing_molecular_graphics 'Bruker SHELXTL'
_computing_publication_material 'Bruker SHELXTL'
_computing_structure_refinement 'SHELXL-2014/7 (Sheldrick, 2014)'
_computing_structure_solution 'SHELXS-97 (Sheldrick, 1990)'
_diffrn_ambient_temperature 173(2)
_diffrn_measured_fraction_theta_full 0.989
_diffrn_measured_fraction_theta_max 0.989
_diffrn_measurement_device_type 'PHOTON 100 CMOS detector'
_diffrn_measurement_method 'omega scan'
_diffrn_radiation_type MoK\a
_diffrn_radiation_wavelength 0.71073
_diffrn_reflns_av_R_equivalents 0.1049
_diffrn_reflns_av_unetI/netI 0.0751
_diffrn_reflns_Laue_measured_fraction_full 0.989
_diffrn_reflns_Laue_measured_fraction_max 0.989
_diffrn_reflns_limit_h_max 13
_diffrn_reflns_limit_h_min -13
_diffrn_reflns_limit_k_max 18
_diffrn_reflns_limit_k_min -18
_diffrn_reflns_limit_l_max 33
_diffrn_reflns_limit_l_min -31
_diffrn_reflns_number 41255
_diffrn_reflns_point_group_measured_fraction_full 0.989
_diffrn_reflns_point_group_measured_fraction_max 0.989
_diffrn_reflns_theta_full 24.999
_diffrn_reflns_theta_max 24.999
_diffrn_reflns_theta_min 2.728
_diffrn_source 'fine-focus sealed tube'
_exptl_absorpt_coefficient_mu 0.597
_exptl_absorpt_correction_T_max 0.7452
_exptl_absorpt_correction_T_min 0.6440
_exptl_absorpt_correction_type multi-scan
_exptl_absorpt_process_details 'SADABS (Bruker, 2014)'
_exptl_crystal_colour red
_exptl_crystal_density_diffrn 1.507
_exptl_crystal_description needle
_exptl_crystal_F_000 2354
_exptl_crystal_size_max 0.20
_exptl_crystal_size_mid 0.11
_exptl_crystal_size_min 0.05
_refine_diff_density_max 0.922
_refine_diff_density_min -0.838
_refine_diff_density_rms 0.086
_refine_ls_extinction_coef 0.0026(4)
_refine_ls_extinction_expression Fc^*^=kFc[1+0.001xFc^2^\l^3^/sin(2\q)]^-1/4^
_refine_ls_extinction_method 'SHELXL-2014/7 (Sheldrick 2014'
_refine_ls_goodness_of_fit_ref 1.042
_refine_ls_hydrogen_treatment constr
_refine_ls_matrix_type full
_refine_ls_number_parameters 677
_refine_ls_number_reflns 8680
_refine_ls_number_restraints 0
_refine_ls_restrained_S_all 1.042
_refine_ls_R_factor_all 0.1094
_refine_ls_R_factor_gt 0.0573
_refine_ls_shift/su_max 0.000
_refine_ls_shift/su_mean 0.000
_refine_ls_structure_factor_coef Fsqd
_refine_ls_weighting_details 'w=1/[\s^2^(Fo^2^)+(0.0815P)^2^+0.5551P] where P=(Fo^2^+2Fc^2^)/3'
_refine_ls_weighting_scheme calc
_refine_ls_wR_factor_gt 0.1340
_refine_ls_wR_factor_ref 0.1524
_reflns_Friedel_coverage 0.000
_reflns_number_gt 5646
_reflns_number_total 8680
_reflns_threshold_expression 'I > 2\s(I)'
_cod_data_source_file c9dt03038g2.cif
_cod_data_source_block 1
_cod_depositor_comments 'Adding full bibliography for 7701220.cif.'
_cod_database_code 7701220
_shelx_shelxl_version_number 2014/7
_shelx_space_group_comment
;
The symmetry employed for this shelxl refinement is uniquely defined
by the following loop, which should always be used as a source of
symmetry information in preference to the above space-group names.
They are only intended as comments.
;

loop_
_space_group_symop_operation_xyz
'x, y, z'
'-x+1/2, y+1/2, -z+1/2'
'-x, -y, -z'
'x-1/2, -y-1/2, z-1/2'

loop_
_atom_site_label
_atom_site_type_symbol
_atom_site_fract_x
_atom_site_fract_y
_atom_site_fract_z
_atom_site_U_iso_or_equiv
_atom_site_adp_type
_atom_site_occupancy
_atom_site_site_symmetry_order
_atom_site_calc_flag
_atom_site_refinement_flags_posn
_atom_site_refinement_flags_adp
_atom_site_refinement_flags_occupancy
Co1 Co -0.06066(4) -0.02122(3) 0.19336(2) 0.01966(16) Uani 1 1 d . . .
Co2 Co 0.0000 -0.5000 0.5000 0.0210(2) Uani 1 2 d S . P
O1 O -0.0887(2) 0.06773(17) 0.13538(10) 0.0249(6) Uani 1 1 d . . .
O2 O 0.0683(2) 0.0442(2) 0.09810(10) 0.0316(7) Uani 1 1 d . . .
H2 H 0.0922 0.0560 0.0716 0.047 Uiso 1 1 calc R U .
O3 O 0.1575(2) 0.04851(18) 0.02081(10) 0.0264(6) Uani 1 1 d . . .
O4 O 0.1565(2) 0.07501(19) -0.05649(10) 0.0312(7) Uani 1 1 d . . .
O5 O -0.1210(3) 0.2424(2) 0.18917(13) 0.0466(9) Uani 1 1 d . . .
O6 O -0.1118(2) 0.3725(2) 0.15848(13) 0.0394(8) Uani 1 1 d . . .
H6 H -0.0634 0.4133 0.1604 0.059 Uiso 1 1 calc R U .
O7 O 0.0020(2) 0.50579(19) 0.15419(12) 0.0384(8) Uani 1 1 d . . .
O8 O 0.1587(3) 0.5870(2) 0.17163(14) 0.0523(10) Uani 1 1 d . . .
O9 O 0.4946(4) 0.5042(3) 0.08134(19) 0.0825(16) Uani 1 1 d . . .
O10 O 0.4984(3) 0.3737(3) 0.05127(15) 0.0623(11) Uani 1 1 d . . .
H10 H 0.4564 0.3439 0.0314 0.093 Uiso 1 1 calc R U .
O11 O 0.4241(3) 0.2723(3) -0.01456(16) 0.0676(12) Uani 1 1 d . . .
O12 O 0.3403(4) 0.2592(3) -0.0873(2) 0.0804(14) Uani 1 1 d . . .
O13 O -0.0673(2) -0.12042(17) 0.14467(10) 0.0249(6) Uani 1 1 d . . .
H13A H -0.0776 -0.1001 0.1169 0.037 Uiso 1 1 d R U .
H13B H -0.0323 -0.1686 0.1467 0.037 Uiso 1 1 d R U .
O14 O -0.0520(2) 0.08970(18) 0.23447(11) 0.0313(7) Uani 1 1 d . . .
H14A H -0.0383 0.0765 0.2634 0.047 Uiso 1 1 d R U .
H14B H -0.0748 0.1392 0.2245 0.047 Uiso 1 1 d R U .
O15 O 0.1034(2) -0.41205(18) 0.54178(10) 0.0309(7) Uani 1 1 d . . .
H15A H 0.0850 -0.3614 0.5334 0.046 Uiso 1 1 d R U .
H15B H 0.1762 -0.4202 0.5485 0.046 Uiso 1 1 d R U .
O16 O -0.1502(2) -0.44823(19) 0.52264(12) 0.0364(8) Uani 1 1 d . . .
H16A H -0.2050 -0.4841 0.5181 0.055 Uiso 1 1 d R U .
H16B H -0.1600 -0.3949 0.5173 0.055 Uiso 1 1 d R U .
N1 N 0.0694(3) 0.2639(2) 0.09708(12) 0.0234(8) Uani 1 1 d . . .
N2 N 0.2028(3) 0.3783(2) 0.08413(13) 0.0264(8) Uani 1 1 d . . .
N3 N 0.1432(3) 0.2801(2) 0.02088(12) 0.0248(8) Uani 1 1 d . . .
N4 N 0.0039(3) 0.1782(2) 0.03318(11) 0.0206(7) Uani 1 1 d . . .
N5 N 0.1334(3) 0.3563(2) 0.15784(12) 0.0269(8) Uani 1 1 d . . .
N6 N 0.2667(3) 0.3943(2) 0.00955(14) 0.0314(9) Uani 1 1 d . . .
N7 N -0.2516(2) -0.0213(2) 0.19300(11) 0.0210(7) Uani 1 1 d . . .
N8 N 0.1321(3) -0.0218(2) 0.19659(12) 0.0239(8) Uani 1 1 d . . .
N9 N -0.0531(3) -0.1097(2) 0.25071(12) 0.0227(7) Uani 1 1 d . . .
N10 N -0.0128(3) -0.4091(2) 0.44160(12) 0.0235(8) Uani 1 1 d . . .
C1 C 0.0753(3) 0.2435(2) 0.05112(14) 0.0219(9) Uani 1 1 d . . .
C2 C 0.1361(3) 0.3322(3) 0.11127(15) 0.0245(9) Uani 1 1 d . . .
C3 C 0.2025(3) 0.3489(3) 0.03948(16) 0.0263(10) Uani 1 1 d . . .
C4 C 0.0136(3) 0.1472(3) -0.01448(14) 0.0230(9) Uani 1 1 d . . .
H4A H 0.0224 0.1971 -0.0358 0.028 Uiso 1 1 calc R U .
H4B H -0.0595 0.1167 -0.0260 0.028 Uiso 1 1 calc R U .
C5 C -0.0806(3) 0.1425(3) 0.06265(14) 0.0222(9) Uani 1 1 d . . .
H5A H -0.1408 0.1112 0.0418 0.027 Uiso 1 1 calc R U .
H5B H -0.1201 0.1907 0.0777 0.027 Uiso 1 1 calc R U .
C6 C 0.0686(3) 0.3037(3) 0.18877(16) 0.0325(10) Uani 1 1 d . . .
H6A H 0.0876 0.3236 0.2220 0.039 Uiso 1 1 calc R U .
H6B H 0.0964 0.2434 0.1870 0.039 Uiso 1 1 calc R U .
C7 C 0.1862(4) 0.4371(3) 0.17454(17) 0.0336(11) Uani 1 1 d . . .
H7A H 0.2587 0.4459 0.1587 0.040 Uiso 1 1 calc R U .
H7B H 0.2091 0.4322 0.2093 0.040 Uiso 1 1 calc R U .
C8 C 0.3334(4) 0.4688(3) 0.02767(19) 0.0390(12) Uani 1 1 d . . .
H8A H 0.2847 0.5026 0.0481 0.047 Uiso 1 1 calc R U .
H8B H 0.3488 0.5059 0.0003 0.047 Uiso 1 1 calc R U .
C9 C 0.2661(4) 0.3680(3) -0.03992(18) 0.0382(11) Uani 1 1 d . . .
H9A H 0.2876 0.4183 -0.0590 0.046 Uiso 1 1 calc R U .
H9B H 0.1857 0.3506 -0.0519 0.046 Uiso 1 1 calc R U .
C10 C 0.1168(3) 0.0861(3) -0.01750(14) 0.0224(9) Uani 1 1 d . . .
C11 C -0.0318(3) 0.0818(2) 0.10148(14) 0.0216(9) Uani 1 1 d . . .
C12 C -0.0633(4) 0.3040(3) 0.17806(16) 0.0320(10) Uani 1 1 d . . .
C13 C 0.1098(4) 0.5160(3) 0.16591(17) 0.0327(10) Uani 1 1 d . . .
C14 C 0.4492(4) 0.4491(4) 0.0562(2) 0.0530(15) Uani 1 1 d . . .
C15 C 0.3491(5) 0.2939(3) -0.0479(2) 0.0512(14) Uani 1 1 d . . .
C16 C -0.3213(3) -0.0621(3) 0.15959(16) 0.0340(11) Uani 1 1 d . . .
H16 H -0.2863 -0.0913 0.1349 0.041 Uiso 1 1 calc R U .
C17 C -0.4409(3) -0.0642(3) 0.15900(16) 0.0362(11) Uani 1 1 d . . .
H17 H -0.4866 -0.0948 0.1346 0.043 Uiso 1 1 calc R U .
C18 C -0.4942(3) -0.0216(3) 0.19408(15) 0.0261(9) Uani 1 1 d . . .
C19 C -0.4223(3) 0.0218(3) 0.22926(16) 0.0291(10) Uani 1 1 d . . .
H19 H -0.4550 0.0524 0.2541 0.035 Uiso 1 1 calc R U .
C20 C -0.3027(3) 0.0190(3) 0.22712(15) 0.0260(9) Uani 1 1 d . . .
H20 H -0.2542 0.0475 0.2515 0.031 Uiso 1 1 calc R U .
C21 C -0.6238(3) -0.0212(3) 0.19469(14) 0.0261(10) Uani 1 1 d . . .
C22 C -0.6841(3) 0.0522(3) 0.20658(17) 0.0317(11) Uani 1 1 d . . .
H22 H -0.6430 0.1041 0.2147 0.038 Uiso 1 1 calc R U .
C23 C 0.1962(3) 0.0492(3) 0.20649(17) 0.0329(11) Uani 1 1 d . . .
H23 H 0.1566 0.1006 0.2139 0.039 Uiso 1 1 calc R U .
C24 C 0.1911(3) -0.0920(3) 0.18619(17) 0.0317(10) Uani 1 1 d . . .
H24 H 0.1480 -0.1437 0.1796 0.038 Uiso 1 1 calc R U .
C25 C -0.6900(3) -0.0951(3) 0.18431(16) 0.0346(11) Uani 1 1 d . . .
H25 H -0.6533 -0.1472 0.1760 0.042 Uiso 1 1 calc R U .
C26 C 0.0190(3) -0.0978(3) 0.29094(15) 0.0268(10) Uani 1 1 d . . .
H26 H 0.0643 -0.0465 0.2939 0.032 Uiso 1 1 calc R U .
C27 C 0.0301(3) -0.1559(3) 0.32771(15) 0.0299(10) Uani 1 1 d . . .
H27 H 0.0845 -0.1456 0.3547 0.036 Uiso 1 1 calc R U .
C28 C -0.0375(3) -0.2293(3) 0.32563(14) 0.0226(9) Uani 1 1 d . . .
C29 C -0.1146(3) -0.2417(3) 0.28455(15) 0.0261(9) Uani 1 1 d . . .
H29 H -0.1635 -0.2912 0.2815 0.031 Uiso 1 1 calc R U .
C30 C -0.1186(3) -0.1816(3) 0.24878(15) 0.0271(10) Uani 1 1 d . . .
H30 H -0.1708 -0.1913 0.2210 0.033 Uiso 1 1 calc R U .
C31 C -0.0294(3) -0.2928(2) 0.36505(14) 0.0223(9) Uani 1 1 d . . .
C32 C 0.0768(3) -0.3094(3) 0.39183(15) 0.0271(10) Uani 1 1 d . . .
H32 H 0.1460 -0.2809 0.3843 0.032 Uiso 1 1 calc R U .
C33 C 0.0810(3) -0.3668(3) 0.42905(15) 0.0261(9) Uani 1 1 d . . .
H33 H 0.1543 -0.3771 0.4468 0.031 Uiso 1 1 calc R U .
C34 C -0.1145(3) -0.3944(3) 0.41511(15) 0.0281(10) Uani 1 1 d . . .
H34 H -0.1820 -0.4248 0.4229 0.034 Uiso 1 1 calc R U .
C35 C -0.1264(3) -0.3382(3) 0.37759(15) 0.0261(9) Uani 1 1 d . . .
H35 H -0.2006 -0.3301 0.3601 0.031 Uiso 1 1 calc R U .
N11 N 0.1898(4) 0.6796(3) 0.0109(2) 0.0598(13) Uani 1 1 d . . .
C36 C 0.1336(5) 0.6535(4) 0.0476(2) 0.0548(15) Uani 1 1 d . . .
H36 H 0.1461 0.6842 0.0769 0.066 Uiso 1 1 calc R U .
C37 C 0.0585(5) 0.5842(4) 0.0450(2) 0.0523(14) Uani 1 1 d . . .
H37 H 0.0199 0.5675 0.0720 0.063 Uiso 1 1 calc R U .
C38 C 0.0397(4) 0.5387(3) 0.00193(19) 0.0456(13) Uani 1 1 d . . .
C39 C 0.0974(4) 0.5665(4) -0.0356(2) 0.0493(14) Uani 1 1 d . . .
H39 H 0.0867 0.5373 -0.0654 0.059 Uiso 1 1 calc R U .
C40 C 0.1699(5) 0.6358(4) -0.0303(2) 0.0562(15) Uani 1 1 d . . .
H40 H 0.2084 0.6542 -0.0569 0.067 Uiso 1 1 calc R U .
O17 O 0.3588(5) 0.7887(3) 0.0455(3) 0.155(3) Uani 1 1 d . . .
H17A H 0.3052 0.7539 0.0350 0.186 Uiso 1 1 d R U .
H17B H 0.3881 0.7709 0.0726 0.186 Uiso 1 1 d R U .
O18 O 0.7267(4) 0.1593(3) 0.33151(16) 0.0771(13) Uani 1 1 d . . .
H18A H 0.7582 0.1886 0.3548 0.116 Uiso 1 1 d R U .
H18B H 0.7457 0.1067 0.3360 0.116 Uiso 1 1 d R U .
O19 O 0.6982(3) 0.4930(3) 0.1452(2) 0.0839(16) Uani 1 1 d . . .
H19A H 0.7466 0.4517 0.1438 0.126 Uiso 1 1 d R U .
H19B H 0.6426 0.4859 0.1233 0.126 Uiso 1 1 d R U .
O20 O 0.0491(6) 0.2321(8) 0.3702(3) 0.229(5) Uani 1 1 d . . .
H20A H -0.0211 0.2303 0.3774 0.344 Uiso 1 1 d R U .
H20B H 0.0921 0.2488 0.3947 0.344 Uiso 1 1 d R U .
O21 O 0.1105(4) 0.1284(4) 0.3058(2) 0.146(3) Uani 1 1 d . . .
H21A H 0.1799 0.1088 0.3069 0.218 Uiso 1 1 d R U .
H21B H 0.0715 0.1093 0.2809 0.218 Uiso 1 1 d R U .
O22 O 0.5051(3) 0.2163(2) 0.34185(19) 0.0801(14) Uani 1 1 d . . .
H22A H 0.5322 0.1675 0.3512 0.120 Uiso 1 1 d R U .
H22B H 0.5501 0.2558 0.3539 0.120 Uiso 1 1 d R U .

loop_
_atom_site_aniso_label
_atom_site_aniso_U_11
_atom_site_aniso_U_22
_atom_site_aniso_U_33
_atom_site_aniso_U_23
_atom_site_aniso_U_13
_atom_site_aniso_U_12
Co1 0.0142(2) 0.0249(3) 0.0202(3) 0.0055(2) 0.00316(19) 0.0016(2)
Co2 0.0197(4) 0.0209(4) 0.0227(4) 0.0058(3) 0.0031(3) -0.0034(3)
O1 0.0250(14) 0.0254(16) 0.0254(16) 0.0075(12) 0.0085(12) 0.0019(12)
O2 0.0314(15) 0.0388(18) 0.0258(17) 0.0114(14) 0.0097(13) 0.0121(13)
O3 0.0251(14) 0.0326(17) 0.0217(15) 0.0049(13) 0.0038(12) 0.0096(12)
O4 0.0316(15) 0.0413(19) 0.0204(16) -0.0013(13) 0.0012(13) 0.0095(13)
O5 0.0391(17) 0.0309(19) 0.070(3) 0.0073(17) 0.0081(17) -0.0040(15)
O6 0.0316(16) 0.0307(18) 0.056(2) 0.0026(16) 0.0023(15) 0.0008(13)
O7 0.0317(16) 0.0324(18) 0.051(2) 0.0049(15) 0.0040(15) 0.0030(13)
O8 0.0477(19) 0.0266(19) 0.080(3) 0.0022(18) -0.0080(19) -0.0066(15)
O9 0.057(2) 0.066(3) 0.116(4) 0.019(3) -0.038(3) -0.018(2)
O10 0.039(2) 0.070(3) 0.077(3) 0.025(2) 0.0013(19) 0.0188(19)
O11 0.070(2) 0.060(3) 0.078(3) 0.032(2) 0.036(2) 0.038(2)
O12 0.090(3) 0.040(2) 0.115(4) -0.024(3) 0.032(3) 0.009(2)
O13 0.0270(14) 0.0260(16) 0.0221(15) 0.0026(12) 0.0040(12) 0.0069(12)
O14 0.0279(15) 0.0301(17) 0.0355(18) 0.0000(14) 0.0020(13) 0.0022(12)
O15 0.0292(15) 0.0299(17) 0.0337(17) 0.0023(14) 0.0042(13) -0.0055(12)
O16 0.0278(15) 0.0254(17) 0.058(2) 0.0025(15) 0.0160(14) -0.0068(13)
N1 0.0239(16) 0.0176(18) 0.029(2) -0.0011(15) 0.0048(14) -0.0014(13)
N2 0.0194(16) 0.0223(19) 0.038(2) 0.0029(16) 0.0038(15) 0.0006(14)
N3 0.0275(17) 0.0232(19) 0.0251(19) 0.0063(15) 0.0094(15) 0.0039(14)
N4 0.0235(16) 0.0164(17) 0.0227(18) 0.0016(14) 0.0066(14) -0.0005(13)
N5 0.0241(17) 0.0251(19) 0.031(2) -0.0025(16) 0.0006(15) 0.0010(14)
N6 0.0275(18) 0.023(2) 0.045(2) 0.0103(17) 0.0094(17) 0.0005(15)
N7 0.0151(14) 0.0292(19) 0.0186(17) 0.0070(15) 0.0020(13) 0.0009(13)
N8 0.0205(16) 0.0264(19) 0.0246(19) 0.0072(15) 0.0018(14) 0.0000(14)
N9 0.0176(15) 0.0258(19) 0.0246(18) 0.0038(15) 0.0014(14) 0.0006(14)
N10 0.0189(16) 0.0220(18) 0.030(2) 0.0056(15) 0.0023(14) -0.0017(13)
C1 0.0211(18) 0.019(2) 0.027(2) 0.0034(17) 0.0050(17) 0.0070(16)
C2 0.0216(19) 0.023(2) 0.029(2) 0.0033(18) -0.0002(17) 0.0029(17)
C3 0.0207(19) 0.021(2) 0.038(3) 0.012(2) 0.0079(18) 0.0047(17)
C4 0.027(2) 0.021(2) 0.021(2) 0.0021(17) 0.0036(16) 0.0027(16)
C5 0.0201(18) 0.025(2) 0.022(2) 0.0042(17) 0.0018(16) -0.0009(16)
C6 0.034(2) 0.032(3) 0.031(3) 0.001(2) -0.0006(19) 0.0034(19)
C7 0.028(2) 0.035(3) 0.036(3) -0.006(2) -0.0015(19) -0.0023(19)
C8 0.027(2) 0.034(3) 0.056(3) 0.017(2) 0.004(2) -0.0039(19)
C9 0.042(2) 0.029(3) 0.047(3) 0.014(2) 0.021(2) 0.003(2)
C10 0.0218(19) 0.023(2) 0.022(2) -0.0025(18) 0.0027(17) -0.0029(16)
C11 0.0222(19) 0.019(2) 0.024(2) 0.0015(17) 0.0040(17) 0.0008(16)
C12 0.035(2) 0.025(2) 0.036(3) -0.002(2) 0.007(2) -0.001(2)
C13 0.034(2) 0.027(3) 0.036(3) 0.002(2) 0.001(2) -0.0016(19)
C14 0.035(3) 0.051(4) 0.073(4) 0.028(3) 0.004(3) -0.011(3)
C15 0.061(3) 0.028(3) 0.071(4) 0.011(3) 0.035(3) 0.008(2)
C16 0.025(2) 0.055(3) 0.022(2) -0.004(2) 0.0039(18) 0.005(2)
C17 0.019(2) 0.059(3) 0.030(3) -0.006(2) -0.0012(18) 0.000(2)
C18 0.0162(18) 0.036(3) 0.026(2) 0.0077(19) 0.0015(16) 0.0016(17)
C19 0.0201(19) 0.037(3) 0.031(2) -0.002(2) 0.0065(17) -0.0014(18)
C20 0.0171(18) 0.034(2) 0.027(2) 0.0000(19) 0.0044(17) -0.0014(17)
C21 0.0174(18) 0.040(3) 0.021(2) 0.0078(19) 0.0019(16) 0.0003(18)
C22 0.0198(19) 0.029(2) 0.047(3) 0.011(2) 0.0059(19) -0.0038(18)
C23 0.0201(19) 0.033(3) 0.047(3) 0.006(2) 0.0065(19) 0.0050(18)
C24 0.0189(19) 0.033(3) 0.043(3) -0.004(2) 0.0013(19) -0.0008(18)
C25 0.023(2) 0.042(3) 0.039(3) -0.013(2) 0.0061(19) 0.0079(19)
C26 0.024(2) 0.029(2) 0.026(2) 0.0060(18) -0.0016(17) -0.0054(17)
C27 0.028(2) 0.034(3) 0.026(2) 0.0068(19) -0.0077(18) -0.0030(18)
C28 0.0207(18) 0.022(2) 0.025(2) 0.0038(18) 0.0041(17) 0.0003(16)
C29 0.0239(19) 0.026(2) 0.027(2) 0.0048(18) -0.0013(17) -0.0064(17)
C30 0.0210(19) 0.036(3) 0.023(2) 0.0076(19) -0.0056(17) -0.0037(18)
C31 0.0234(19) 0.021(2) 0.023(2) 0.0005(17) 0.0035(16) -0.0012(16)
C32 0.0200(19) 0.027(2) 0.034(2) 0.0113(19) 0.0022(17) -0.0061(17)
C33 0.0216(19) 0.031(2) 0.025(2) 0.0087(19) -0.0016(17) -0.0023(17)
C34 0.022(2) 0.030(2) 0.032(2) 0.0079(19) 0.0002(18) -0.0012(17)
C35 0.0191(18) 0.033(2) 0.027(2) 0.0054(19) 0.0028(17) -0.0001(17)
N11 0.060(3) 0.045(3) 0.073(4) 0.016(3) 0.001(3) 0.016(2)
C36 0.050(3) 0.056(4) 0.059(4) 0.007(3) 0.009(3) 0.018(3)
C37 0.047(3) 0.058(4) 0.053(4) 0.016(3) 0.006(3) 0.021(3)
C38 0.038(3) 0.055(3) 0.045(3) 0.013(3) 0.007(2) 0.024(2)
C39 0.051(3) 0.045(3) 0.052(3) 0.016(3) 0.008(3) 0.015(3)
C40 0.062(3) 0.053(4) 0.056(4) 0.023(3) 0.017(3) 0.026(3)
O17 0.096(4) 0.063(3) 0.297(10) 0.080(5) -0.029(5) -0.020(3)
O18 0.082(3) 0.065(3) 0.086(3) 0.020(2) 0.018(2) 0.020(2)
O19 0.048(2) 0.053(3) 0.143(5) 0.013(3) -0.030(3) -0.0039(19)
O20 0.114(5) 0.417(15) 0.161(8) -0.140(9) 0.035(5) -0.009(7)
O21 0.071(3) 0.173(6) 0.177(6) -0.125(5) -0.067(4) 0.051(4)
O22 0.071(3) 0.029(2) 0.144(5) -0.006(2) 0.028(3) -0.0100(19)

loop_
_atom_type_symbol
_atom_type_description
_atom_type_scat_dispersion_real
_atom_type_scat_dispersion_imag
_atom_type_scat_source
C C 0.0033 0.0016 'International Tables Vol C Tables 4.2.6.8 and 6.1.1.4'
H H 0.0000 0.0000 'International Tables Vol C Tables 4.2.6.8 and 6.1.1.4'
Co Co 0.3494 0.9721 'International Tables Vol C Tables 4.2.6.8 and 6.1.1.4'
N N 0.0061 0.0033 'International Tables Vol C Tables 4.2.6.8 and 6.1.1.4'
O O 0.0106 0.0060 'International Tables Vol C Tables 4.2.6.8 and 6.1.1.4'

loop_
_geom_angle_atom_site_label_1
_geom_angle_atom_site_label_2
_geom_angle_atom_site_label_3
_geom_angle
_geom_angle_site_symmetry_1
_geom_angle_site_symmetry_3
O13 Co1 O14 172.15(12) . .
O13 Co1 N9 91.15(12) . .
O14 Co1 N9 96.65(13) . .
O13 Co1 O1 88.86(11) . .
O14 Co1 O1 83.50(11) . .
N9 Co1 O1 173.71(11) . .
O13 Co1 N7 91.32(11) . .
O14 Co1 N7 89.86(11) . .
N9 Co1 N7 88.36(12) . .
O1 Co1 N7 85.36(11) . .
O13 Co1 N8 89.86(11) . .
O14 Co1 N8 89.21(12) . .
N9 Co1 N8 89.87(11) . .
O1 Co1 N8 96.42(11) . .
N7 Co1 N8 177.89(12) . .
O16 Co2 O16 180.0 3_546 .
O16 Co2 O15 88.85(12) 3_546 .
O16 Co2 O15 91.15(12) . .
O16 Co2 O15 91.15(12) 3_546 3_546
O16 Co2 O15 88.85(12) . 3_546
O15 Co2 O15 180.0 . 3_546
O16 Co2 N10 90.96(12) 3_546 .
O16 Co2 N10 89.04(12) . .
O15 Co2 N10 89.79(11) . .
O15 Co2 N10 90.21(11) 3_546 .
O16 Co2 N10 89.04(12) 3_546 3_546
O16 Co2 N10 90.96(12) . 3_546
O15 Co2 N10 90.21(11) . 3_546
O15 Co2 N10 89.79(11) 3_546 3_546
N10 Co2 N10 180.0 . 3_546
C11 O1 Co1 131.0(2) . .
C11 O2 H2 109.5 . .
C12 O6 H6 109.5 . .
C14 O10 H10 109.5 . .
Co1 O13 H13A 109.5 . .
Co1 O13 H13B 128.8 . .
H13A O13 H13B 114.6 . .
Co1 O14 H14A 109.5 . .
Co1 O14 H14B 124.6 . .
H14A O14 H14B 124.3 . .
Co2 O15 H15A 109.6 . .
Co2 O15 H15B 121.5 . .
H15A O15 H15B 114.7 . .
Co2 O16 H16A 109.4 . .
Co2 O16 H16B 115.4 . .
H16A O16 H16B 122.3 . .
C1 N1 C2 113.1(3) . .
C3 N2 C2 113.8(3) . .
C1 N3 C3 113.2(4) . .
C1 N4 C4 119.6(3) . .
C1 N4 C5 118.9(3) . .
C4 N4 C5 121.5(3) . .
C2 N5 C7 120.0(4) . .
C2 N5 C6 118.8(3) . .
C7 N5 C6 120.9(4) . .
C3 N6 C9 119.6(4) . .
C3 N6 C8 119.4(4) . .
C9 N6 C8 120.9(4) . .
C20 N7 C16 117.1(3) . .
C20 N7 Co1 120.5(2) . .
C16 N7 Co1 122.4(3) . .
C24 N8 C23 115.9(3) . .
C24 N8 Co1 121.7(3) . .
C23 N8 Co1 122.3(3) . .
C30 N9 C26 116.4(3) . .
C30 N9 Co1 121.7(2) . .
C26 N9 Co1 121.9(3) . .
C33 N10 C34 116.8(3) . .
C33 N10 Co2 121.5(2) . .
C34 N10 Co2 121.7(3) . .
N3 C1 N1 127.0(4) . .
N3 C1 N4 116.5(4) . .
N1 C1 N4 116.5(3) . .
N2 C2 N1 126.3(4) . .
N2 C2 N5 117.9(4) . .
N1 C2 N5 115.9(4) . .
N2 C3 N3 126.3(4) . .
N2 C3 N6 116.8(4) . .
N3 C3 N6 116.8(4) . .
N4 C4 C10 112.9(3) . .
N4 C4 H4A 109.0 . .
C10 C4 H4A 109.0 . .
N4 C4 H4B 109.0 . .
C10 C4 H4B 109.0 . .
H4A C4 H4B 107.8 . .
N4 C5 C11 115.5(3) . .
N4 C5 H5A 108.4 . .
C11 C5 H5A 108.4 . .
N4 C5 H5B 108.4 . .
C11 C5 H5B 108.4 . .
H5A C5 H5B 107.5 . .
N5 C6 C12 116.1(3) . .
N5 C6 H6A 108.3 . .
C12 C6 H6A 108.3 . .
N5 C6 H6B 108.3 . .
C12 C6 H6B 108.3 . .
H6A C6 H6B 107.4 . .
N5 C7 C13 115.3(3) . .
N5 C7 H7A 108.4 . .
C13 C7 H7A 108.4 . .
N5 C7 H7B 108.4 . .
C13 C7 H7B 108.4 . .
H7A C7 H7B 107.5 . .
N6 C8 C14 115.6(4) . .
N6 C8 H8A 108.4 . .
C14 C8 H8A 108.4 . .
N6 C8 H8B 108.4 . .
C14 C8 H8B 108.4 . .
H8A C8 H8B 107.4 . .
N6 C9 C15 114.0(4) . .
N6 C9 H9A 108.7 . .
C15 C9 H9A 108.7 . .
N6 C9 H9B 108.7 . .
C15 C9 H9B 108.7 . .
H9A C9 H9B 107.6 . .
O4 C10 O3 123.3(4) . .
O4 C10 C4 119.3(3) . .
O3 C10 C4 117.4(4) . .
O1 C11 O2 121.2(3) . .
O1 C11 C5 119.0(3) . .
O2 C11 C5 119.8(4) . .
O5 C12 O6 121.8(4) . .
O5 C12 C6 120.3(4) . .
O6 C12 C6 117.8(4) . .
O8 C13 O7 124.6(4) . .
O8 C13 C7 116.6(4) . .
O7 C13 C7 118.8(4) . .
O9 C14 O10 122.0(5) . .
O9 C14 C8 118.7(5) . .
O10 C14 C8 119.3(5) . .
O12 C15 O11 123.2(5) . .
O12 C15 C9 117.7(5) . .
O11 C15 C9 119.1(5) . .
N7 C16 C17 123.5(4) . .
N7 C16 H16 118.2 . .
C17 C16 H16 118.2 . .
C16 C17 C18 119.5(4) . .
C16 C17 H17 120.2 . .
C18 C17 H17 120.2 . .
C17 C18 C19 117.6(4) . .
C17 C18 C21 121.5(4) . .
C19 C18 C21 120.9(4) . .
C20 C19 C18 118.5(4) . .
C20 C19 H19 120.8 . .
C18 C19 H19 120.8 . .
N7 C20 C19 123.8(4) . .
N7 C20 H20 118.1 . .
C19 C20 H20 118.1 . .
C22 C21 C25 116.7(4) . .
C22 C21 C18 121.9(4) . .
C25 C21 C18 121.4(4) . .
C23 C22 C21 119.6(4) 1_455 .
C23 C22 H22 120.2 1_455 .
C21 C22 H22 120.2 . .
N8 C23 C22 123.9(4) . 1_655
N8 C23 H23 118.0 . .
C22 C23 H23 118.0 1_655 .
N8 C24 C25 124.6(4) . 1_655
N8 C24 H24 117.7 . .
C25 C24 H24 117.7 1_655 .
C24 C25 C21 119.3(4) 1_455 .
C24 C25 H25 120.3 1_455 .
C21 C25 H25 120.3 . .
N9 C26 C27 123.3(4) . .
N9 C26 H26 118.3 . .
C27 C26 H26 118.3 . .
C26 C27 C28 120.0(4) . .
C26 C27 H27 120.0 . .
C28 C27 H27 120.0 . .
C27 C28 C29 117.3(4) . .
C27 C28 C31 121.5(3) . .
C29 C28 C31 121.2(3) . .
C30 C29 C28 119.2(4) . .
C30 C29 H29 120.4 . .
C28 C29 H29 120.4 . .
N9 C30 C29 123.7(3) . .
N9 C30 H30 118.1 . .
C29 C30 H30 118.1 . .
C35 C31 C32 116.8(4) . .
C35 C31 C28 122.1(3) . .
C32 C31 C28 121.1(3) . .
C33 C32 C31 119.8(4) . .
C33 C32 H32 120.1 . .
C31 C32 H32 120.1 . .
N10 C33 C32 123.3(3) . .
N10 C33 H33 118.4 . .
C32 C33 H33 118.4 . .
N10 C34 C35 123.7(4) . .
N10 C34 H34 118.2 . .
C35 C34 H34 118.2 . .
C34 C35 C31 119.7(3) . .
C34 C35 H35 120.2 . .
C31 C35 H35 120.2 . .
C36 N11 C40 117.5(5) . .
N11 C36 C37 123.0(6) . .
N11 C36 H36 118.5 . .
C37 C36 H36 118.5 . .
C36 C37 C38 118.9(6) . .
C36 C37 H37 120.6 . .
C38 C37 H37 120.6 . .
C39 C38 C37 117.5(5) . .
C39 C38 C38 122.0(6) . 3_565
C37 C38 C38 120.4(6) . 3_565
C40 C39 C38 120.1(6) . .
C40 C39 H39 120.0 . .
C38 C39 H39 120.0 . .
N11 C40 C39 123.1(6) . .
N11 C40 H40 118.5 . .
C39 C40 H40 118.5 . .
H17A O17 H17B 108.4 . .
H18A O18 H18B 108.2 . .
H19A O19 H19B 108.8 . .
H20A O20 H20B 108.0 . .
H21A O21 H21B 108.8 . .
H22A O22 H22B 109.1 . .

loop_
_geom_bond_atom_site_label_1
_geom_bond_atom_site_label_2
_geom_bond_distance
_geom_bond_site_symmetry_2
Co1 O13 2.055(3) .
Co1 O14 2.068(3) .
Co1 N9 2.113(3) .
Co1 O1 2.136(3) .
Co1 N7 2.192(3) .
Co1 N8 2.207(3) .
Co2 O16 2.058(3) 3_546
Co2 O16 2.058(3) .
Co2 O15 2.093(3) .
Co2 O15 2.093(3) 3_546
Co2 N10 2.159(3) .
Co2 N10 2.159(3) 3_546
O1 C11 1.226(5) .
O2 C11 1.300(5) .
O2 H2 0.8400 .
O3 C10 1.274(5) .
O4 C10 1.240(5) .
O5 C12 1.219(5) .
O6 C12 1.298(5) .
O6 H6 0.8400 .
O7 C13 1.261(5) .
O8 C13 1.238(5) .
O9 C14 1.196(7) .
O10 C14 1.311(7) .
O10 H10 0.8400 .
O11 C15 1.256(7) .
O12 C15 1.230(7) .
O13 H13A 0.8400 .
O13 H13B 0.8478 .
O14 H14A 0.8399 .
O14 H14B 0.8496 .
O15 H15A 0.8401 .
O15 H15B 0.8487 .
O16 H16A 0.8400 .
O16 H16B 0.8450 .
N1 C1 1.339(5) .
N1 C2 1.344(5) .
N2 C3 1.336(6) .
N2 C2 1.339(5) .
N3 C1 1.335(5) .
N3 C3 1.343(5) .
N4 C1 1.368(5) .
N4 C4 1.439(5) .
N4 C5 1.446(5) .
N5 C2 1.366(5) .
N5 C7 1.449(5) .
N5 C6 1.449(6) .
N6 C3 1.366(5) .
N6 C9 1.449(6) .
N6 C8 1.451(6) .
N7 C20 1.328(5) .
N7 C16 1.335(5) .
N8 C24 1.328(5) .
N8 C23 1.338(5) .
N9 C30 1.342(5) .
N9 C26 1.350(5) .
N10 C33 1.336(5) .
N10 C34 1.344(5) .
C4 C10 1.525(5) .
C4 H4A 0.9900 .
C4 H4B 0.9900 .
C5 C11 1.508(5) .
C5 H5A 0.9900 .
C5 H5B 0.9900 .
C6 C12 1.516(6) .
C6 H6A 0.9900 .
C6 H6B 0.9900 .
C7 C13 1.511(6) .
C7 H7A 0.9900 .
C7 H7B 0.9900 .
C8 C14 1.516(6) .
C8 H8A 0.9900 .
C8 H8B 0.9900 .
C9 C15 1.522(7) .
C9 H9A 0.9900 .
C9 H9B 0.9900 .
C16 C17 1.372(6) .
C16 H16 0.9500 .
C17 C18 1.379(6) .
C17 H17 0.9500 .
C18 C19 1.399(6) .
C18 C21 1.490(5) .
C19 C20 1.382(5) .
C19 H19 0.9500 .
C20 H20 0.9500 .
C21 C22 1.388(6) .
C21 C25 1.390(6) .
C22 C23 1.376(6) 1_455
C22 H22 0.9500 .
C23 C22 1.376(6) 1_655
C23 H23 0.9500 .
C24 C25 1.373(6) 1_655
C24 H24 0.9500 .
C25 C24 1.373(6) 1_455
C25 H25 0.9500 .
C26 C27 1.368(6) .
C26 H26 0.9500 .
C27 C28 1.375(6) .
C27 H27 0.9500 .
C28 C29 1.400(5) .
C28 C31 1.478(5) .
C29 C30 1.369(6) .
C29 H29 0.9500 .
C30 H30 0.9500 .
C31 C35 1.392(5) .
C31 C32 1.395(5) .
C32 C33 1.372(6) .
C32 H32 0.9500 .
C33 H33 0.9500 .
C34 C35 1.365(6) .
C34 H34 0.9500 .
C35 H35 0.9500 .
N11 C36 1.331(8) .
N11 C40 1.343(8) .
C36 C37 1.375(8) .
C36 H36 0.9500 .
C37 C38 1.401(8) .
C37 H37 0.9500 .
C38 C39 1.369(7) .
C38 C38 1.503(11) 3_565
C39 C40 1.359(8) .
C39 H39 0.9500 .
C40 H40 0.9500 .
O17 H17A 0.8500 .
O17 H17B 0.8499 .
O18 H18A 0.8499 .
O18 H18B 0.8502 .
O19 H19A 0.8500 .
O19 H19B 0.8500 .
O20 H20A 0.8499 .
O20 H20B 0.8499 .
O21 H21A 0.8500 .
O21 H21B 0.8500 .
O22 H22A 0.8499 .
O22 H22B 0.8500 .

loop_
_geom_hbond_atom_site_label_D
_geom_hbond_atom_site_label_H
_geom_hbond_atom_site_label_A
_geom_hbond_distance_DH
_geom_hbond_distance_HA
_geom_hbond_distance_DA
_geom_hbond_angle_DHA
_geom_hbond_site_symmetry_A
O22 H22B O13 0.85 1.93 2.646(5) 141.5 2
O22 H22A O7 0.85 2.54 3.264(5) 144.0 2_545
O21 H21B O14 0.85 1.86 2.676(5) 160.8 .
O21 H21A O8 0.85 1.92 2.742(5) 160.8 2_545
O20 H20B O17 0.85 1.83 2.652(10) 162.4 2_545
O20 H20A O12 0.85 1.96 2.782(9) 162.1 4_566
O19 H19B O9 0.85 2.00 2.814(5) 161.6 .
O19 H19A O6 0.85 2.05 2.868(5) 162.2 1_655
O18 H18B O19 0.85 1.93 2.776(6) 171.5 2_645
O18 H18A O12 0.85 1.97 2.819(7) 171.8 4_666
O17 H17B O20 0.85 1.80 2.652(10) 179.4 2
O17 H17A N11 0.85 1.84 2.686(7) 178.5 .
C37 H37 O7 0.95 2.53 3.423(7) 156.7 .
C35 H35 O5 0.95 2.62 3.530(5) 161.6 2_445
C33 H33 O3 0.95 2.54 3.453(5) 160.9 2_545
C25 H25 O20 0.95 2.63 3.552(12) 163.6 2_445
C24 H24 O13 0.95 2.60 3.115(5) 114.6 .
C23 H23 O14 0.95 2.52 3.093(5) 118.6 .
C20 H20 O14 0.95 2.50 3.069(5) 118.3 .
C16 H16 O13 0.95 2.54 3.120(5) 119.2 .
O16 H16B O17 0.85 1.83 2.553(6) 142.6 4_566
O16 H16A O3 0.84 1.88 2.697(4) 165.2 4_556
O15 H15B O4 0.85 1.91 2.756(4) 171.1 2_545
O15 H15A O12 0.84 2.51 2.989(5) 117.5 2_545
O15 H15A O11 0.84 2.14 2.965(5) 168.2 2_545
O14 H14B O5 0.85 1.93 2.767(4) 168.3 .
O14 H14A O21 0.84 2.15 2.676(5) 120.9 .
O13 H13B O22 0.85 1.83 2.646(5) 160.1 2_545
O13 H13A O4 0.84 1.89 2.686(4) 157.9 3
O14 H14B O5 0.85 1.93 2.767(4) 168.3 .
O16 H16A O3 0.84 1.88 2.697(4) 165.2 4_556
O17 H17B O20 0.85 1.80 2.652(10) 179.4 2
O18 H18B O19 0.85 1.93 2.776(6) 171.5 2_645
O20 H20B O17 0.85 1.83 2.652(10) 162.4 2_545

loop_
_geom_torsion_atom_site_label_1
_geom_torsion_atom_site_label_2
_geom_torsion_atom_site_label_3
_geom_torsion_atom_site_label_4
_geom_torsion
_geom_torsion_site_symmetry_1
_geom_torsion_site_symmetry_4
C3 N3 C1 N1 -6.0(5) . .
C3 N3 C1 N4 174.0(3) . .
C2 N1 C1 N3 4.1(5) . .
C2 N1 C1 N4 -175.9(3) . .
C4 N4 C1 N3 6.0(5) . .
C5 N4 C1 N3 -173.4(3) . .
C4 N4 C1 N1 -174.0(3) . .
C5 N4 C1 N1 6.6(5) . .
C3 N2 C2 N1 -2.3(5) . .
C3 N2 C2 N5 178.4(3) . .
C1 N1 C2 N2 0.4(5) . .
C1 N1 C2 N5 179.8(3) . .
C7 N5 C2 N2 9.7(5) . .
C6 N5 C2 N2 -175.6(3) . .
C7 N5 C2 N1 -169.7(3) . .
C6 N5 C2 N1 5.0(5) . .
C2 N2 C3 N3 0.0(5) . .
C2 N2 C3 N6 178.5(3) . .
C1 N3 C3 N2 3.7(5) . .
C1 N3 C3 N6 -174.8(3) . .
C9 N6 C3 N2 -177.4(3) . .
C8 N6 C3 N2 1.9(5) . .
C9 N6 C3 N3 1.3(5) . .
C8 N6 C3 N3 -179.5(3) . .
C1 N4 C4 C10 78.9(4) . .
C5 N4 C4 C10 -101.7(4) . .
C1 N4 C5 C11 -76.6(4) . .
C4 N4 C5 C11 103.9(4) . .
C2 N5 C6 C12 -68.4(5) . .
C7 N5 C6 C12 106.2(4) . .
C2 N5 C7 C13 84.0(5) . .
C6 N5 C7 C13 -90.6(5) . .
C3 N6 C8 C14 79.4(5) . .
C9 N6 C8 C14 -101.3(5) . .
C3 N6 C9 C15 -81.6(5) . .
C8 N6 C9 C15 99.2(5) . .
N4 C4 C10 O4 -158.7(3) . .
N4 C4 C10 O3 21.6(5) . .
Co1 O1 C11 O2 -5.4(6) . .
Co1 O1 C11 C5 173.2(2) . .
N4 C5 C11 O1 160.2(3) . .
N4 C5 C11 O2 -21.2(5) . .
N5 C6 C12 O5 153.7(4) . .
N5 C6 C12 O6 -28.7(6) . .
N5 C7 C13 O8 -167.2(4) . .
N5 C7 C13 O7 13.8(6) . .
N6 C8 C14 O9 -162.3(5) . .
N6 C8 C14 O10 20.0(7) . .
N6 C9 C15 O12 168.8(5) . .
N6 C9 C15 O11 -12.5(6) . .
C20 N7 C16 C17 0.0(7) . .
Co1 N7 C16 C17 179.0(4) . .
N7 C16 C17 C18 0.8(7) . .
C16 C17 C18 C19 -0.5(7) . .
C16 C17 C18 C21 179.3(4) . .
C17 C18 C19 C20 -0.4(6) . .
C21 C18 C19 C20 179.7(4) . .
C16 N7 C20 C19 -1.0(6) . .
Co1 N7 C20 C19 180.0(3) . .
C18 C19 C20 N7 1.3(7) . .
C17 C18 C21 C22 -140.0(5) . .
C19 C18 C21 C22 39.9(6) . .
C17 C18 C21 C25 41.4(6) . .
C19 C18 C21 C25 -138.8(4) . .
C25 C21 C22 C23 -1.5(6) . 1_455
C18 C21 C22 C23 179.8(4) . 1_455
C24 N8 C23 C22 -0.4(7) . 1_655
Co1 N8 C23 C22 -176.8(4) . 1_655
C23 N8 C24 C25 -1.1(7) . 1_655
Co1 N8 C24 C25 175.3(4) . 1_655
C22 C21 C25 C24 0.1(6) . 1_455
C18 C21 C25 C24 178.8(4) . 1_455
C30 N9 C26 C27 2.3(6) . .
Co1 N9 C26 C27 -176.7(3) . .
N9 C26 C27 C28 -2.6(7) . .
C26 C27 C28 C29 1.1(6) . .
C26 C27 C28 C31 -178.9(4) . .
C27 C28 C29 C30 0.4(6) . .
C31 C28 C29 C30 -179.5(4) . .
C26 N9 C30 C29 -0.7(6) . .
Co1 N9 C30 C29 178.4(3) . .
C28 C29 C30 N9 -0.7(7) . .
C27 C28 C31 C35 145.1(4) . .
C29 C28 C31 C35 -35.0(6) . .
C27 C28 C31 C32 -34.4(6) . .
C29 C28 C31 C32 145.6(4) . .
C35 C31 C32 C33 -1.3(6) . .
C28 C31 C32 C33 178.2(4) . .
C34 N10 C33 C32 1.3(6) . .
Co2 N10 C33 C32 179.2(3) . .
C31 C32 C33 N10 0.0(7) . .
C33 N10 C34 C35 -1.5(6) . .
Co2 N10 C34 C35 -179.3(3) . .
N10 C34 C35 C31 0.2(7) . .
C32 C31 C35 C34 1.1(6) . .
C28 C31 C35 C34 -178.3(4) . .
C40 N11 C36 C37 0.7(7) . .
N11 C36 C37 C38 0.0(7) . .
C36 C37 C38 C39 -0.4(7) . .
C36 C37 C38 C38 178.6(5) . 3_565
C37 C38 C39 C40 0.1(7) . .
C38 C38 C39 C40 -178.8(5) 3_565 .
C36 N11 C40 C39 -0.9(7) . .
C38 C39 C40 N11 0.6(8) . .
